data_4308267
loop_
_publ_author_name
'Xin-Yi Wang'
'Rachelle Justice'
'Slavi C. Sevov'

_publ_section_title
;
Hydrogen-Bonded Metal-Complex Sulfonate (MCS) Inclusion Compounds: Effect
of the Guest Molecule on the Host Framework
;
_journal_name_full 'Inorganic Chemistry'
_journal_page_first 4626
_journal_page_last 4631
_journal_paper_doi 10.1021/ic070324p
_journal_volume 46
_journal_year 2007
_chemical_formula_moiety '3(C12 H4 O6 S2), 2(Co H18 N6), (C5 H11 N), 2(H2 O)'
_chemical_formula_sum 'C41 H75 Co2 N13 O20 S6'
_chemical_formula_weight 1380.36
_chemical_name_common CoHA-BPDS-piperadine
_chemical_name_systematic
; 
 ? 
;
_space_group_IT_number 5
_symmetry_cell_setting monoclinic
_symmetry_space_group_name_Hall 'C 2y'
_symmetry_space_group_name_H-M 'C 1 2 1'
_atom_sites_solution_hydrogens geom
_atom_sites_solution_primary direct
_atom_sites_solution_secondary difmap
_audit_creation_method SHELXL-97
_cell_angle_alpha 90.00
_cell_angle_beta 97.896(2)
_cell_angle_gamma 90.00
_cell_formula_units_Z 4
_cell_length_a 30.2942(11)
_cell_length_b 15.0722(6)
_cell_length_c 13.1166(5)
_cell_measurement_temperature 100(2)
_cell_volume 5932.3(4)
_computing_cell_refinement 'Bruker SMART'
_computing_data_collection 'Bruker SMART'
_computing_data_reduction 'Bruker SHELXTL-V5.1'
_computing_molecular_graphics Diomand
_computing_publication_material 'SHELXL-97 (Sheldrick, 1997)'
_computing_structure_refinement 'SHELXL-97 (Sheldrick, 1997)'
_computing_structure_solution 'SHELXS-97 (Sheldrick, 1990)'
_diffrn_ambient_temperature 100(2)
_diffrn_measured_fraction_theta_full 1.000
_diffrn_measured_fraction_theta_max 1.000
_diffrn_measurement_device_type 'CCD area detector'
_diffrn_measurement_method 'phi and omega scans'
_diffrn_radiation_monochromator graphite
_diffrn_radiation_source 'fine-focus sealed tube'
_diffrn_radiation_type MoK\a
_diffrn_radiation_wavelength 0.71073
_diffrn_reflns_av_R_equivalents 0.0336
_diffrn_reflns_av_sigmaI/netI 0.0344
_diffrn_reflns_limit_h_max 39
_diffrn_reflns_limit_h_min -39
_diffrn_reflns_limit_k_max 19
_diffrn_reflns_limit_k_min -19
_diffrn_reflns_limit_l_max 15
_diffrn_reflns_limit_l_min -17
_diffrn_reflns_number 53167
_diffrn_reflns_theta_full 27.50
_diffrn_reflns_theta_max 27.50
_diffrn_reflns_theta_min 1.36
_exptl_absorpt_coefficient_mu 0.852
_exptl_absorpt_correction_T_max 0.951
_exptl_absorpt_correction_T_min 0.848
_exptl_absorpt_correction_type multi-scan
_exptl_absorpt_process_details 'Blessing, R.H. (1995) Acta Cryst. A51, 33-38'
_exptl_crystal_colour orange
_exptl_crystal_density_diffrn 1.546
_exptl_crystal_density_meas ?
_exptl_crystal_density_method .
_exptl_crystal_description plate
_exptl_crystal_F_000 2888
_exptl_crystal_size_max 0.20
_exptl_crystal_size_mid 0.17
_exptl_crystal_size_min 0.06
_refine_diff_density_max 0.830
_refine_diff_density_min -0.732
_refine_diff_density_rms 0.263
_refine_ls_abs_structure_details 'Flack H D (1983), Acta Cryst. A39, 876-881'
_refine_ls_abs_structure_Flack 0.486(12)
_refine_ls_extinction_method none
_refine_ls_goodness_of_fit_ref 1.081
_refine_ls_hydrogen_treatment constr
_refine_ls_matrix_type full
_refine_ls_number_parameters 856
_refine_ls_number_reflns 13581
_refine_ls_number_restraints 1
_refine_ls_restrained_S_all 1.081
_refine_ls_R_factor_all 0.0499
_refine_ls_R_factor_gt 0.0420
_refine_ls_shift/su_max 0.001
_refine_ls_shift/su_mean 0.000
_refine_ls_structure_factor_coef Fsqd
_refine_ls_weighting_details 'calc w=1/[\s^2^(Fo^2^)+(0.0704P)^2^+8.1768P] where P=(Fo^2^+2Fc^2^)/3'
_refine_ls_weighting_scheme calc
_refine_ls_wR_factor_gt 0.1133
_refine_ls_wR_factor_ref 0.1205
_reflns_number_gt 12137
_reflns_number_total 13581
_reflns_threshold_expression >2sigma(I)
_cod_data_source_file ic070324p-file001_3.cif
_cod_data_source_block CoHA-BPDS-piperadine
_cod_database_code 4308267

loop_
_symmetry_equiv_pos_as_xyz
'x, y, z'
'-x, y, -z'
'x+1/2, y+1/2, z'
'-x+1/2, y+1/2, -z'

loop_
_atom_site_label
_atom_site_type_symbol
_atom_site_fract_x
_atom_site_fract_y
_atom_site_fract_z
_atom_site_U_iso_or_equiv
_atom_site_adp_type
_atom_site_occupancy
_atom_site_symmetry_multiplicity
_atom_site_calc_flag
_atom_site_refinement_flags
_atom_site_disorder_assembly
_atom_site_disorder_group
Co1 Co 0.739903(13) 0.45540(3) 0.47449(4) 0.01215(11) Uani 1 1 d . . .
Co2 Co 0.737861(14) 0.19786(3) 0.96903(4) 0.01217(11) Uani 1 1 d . . .
S1 S 0.33047(3) 0.08269(7) 0.76033(7) 0.0201(2) Uani 1 1 d . . .
S2 S 0.65726(3) 0.21865(7) 0.60830(7) 0.0171(2) Uani 1 1 d . . .
S3 S 0.67662(3) 0.72258(7) 0.33045(8) 0.0246(2) Uani 1 1 d . . .
S4 S 0.34051(3) 0.93745(7) 0.17645(7) 0.0232(2) Uani 1 1 d . . .
S5 S 0.33165(3) 0.57128(7) 0.25622(7) 0.0175(2) Uani 1 1 d . . .
S6 S 0.66011(3) 0.43763(6) 0.10690(7) 0.01491(18) Uani 1 1 d . . .
N1 N 0.67439(9) 0.4714(2) 0.4538(3) 0.0197(7) Uani 1 1 d . . .
H1A H 0.6661 0.5022 0.3946 0.030 Uiso 1 1 calc R . .
H1B H 0.6661 0.5019 0.5079 0.030 Uiso 1 1 calc R . .
H1C H 0.6609 0.4173 0.4493 0.030 Uiso 1 1 calc R . .
N2 N 0.74752(10) 0.5762(2) 0.5297(2) 0.0166(7) Uani 1 1 d . . .
H2A H 0.7705 0.6031 0.5041 0.025 Uiso 1 1 calc R . .
H2B H 0.7535 0.5739 0.5996 0.025 Uiso 1 1 calc R . .
H2C H 0.7221 0.6077 0.5112 0.025 Uiso 1 1 calc R . .
N3 N 0.73594(10) 0.4068(2) 0.6110(2) 0.0173(7) Uani 1 1 d . . .
H3A H 0.7090 0.3802 0.6110 0.026 Uiso 1 1 calc R . .
H3B H 0.7391 0.4513 0.6582 0.026 Uiso 1 1 calc R . .
H3C H 0.7580 0.3661 0.6273 0.026 Uiso 1 1 calc R . .
N4 N 0.80506(9) 0.4428(2) 0.4974(2) 0.0168(6) Uani 1 1 d . . .
H4A H 0.8126 0.3870 0.4799 0.025 Uiso 1 1 calc R . .
H4B H 0.8153 0.4527 0.5650 0.025 Uiso 1 1 calc R . .
H4C H 0.8175 0.4829 0.4580 0.025 Uiso 1 1 calc R . .
N5 N 0.74365(11) 0.5024(2) 0.3374(3) 0.0221(7) Uani 1 1 d . . .
H5A H 0.7724 0.5000 0.3247 0.033 Uiso 1 1 calc R . .
H5B H 0.7341 0.5597 0.3338 0.033 Uiso 1 1 calc R . .
H5C H 0.7262 0.4693 0.2897 0.033 Uiso 1 1 calc R . .
N6 N 0.73168(10) 0.3357(2) 0.4138(2) 0.0168(7) Uani 1 1 d . . .
H6A H 0.7169 0.3398 0.3487 0.025 Uiso 1 1 calc R . .
H6B H 0.7156 0.3018 0.4528 0.025 Uiso 1 1 calc R . .
H6C H 0.7588 0.3101 0.4119 0.025 Uiso 1 1 calc R . .
N7 N 0.73605(9) 0.2522(2) 1.1047(2) 0.0145(6) Uani 1 1 d . . .
H7A H 0.7323 0.2091 1.1513 0.022 Uiso 1 1 calc R . .
H7B H 0.7130 0.2912 1.1007 0.022 Uiso 1 1 calc R . .
H7C H 0.7621 0.2814 1.1248 0.022 Uiso 1 1 calc R . .
N8 N 0.73134(10) 0.3158(2) 0.9042(3) 0.0194(7) Uani 1 1 d . . .
H8A H 0.7585 0.3423 0.9086 0.029 Uiso 1 1 calc R . .
H8B H 0.7129 0.3497 0.9372 0.029 Uiso 1 1 calc R . .
H8C H 0.7196 0.3098 0.8369 0.029 Uiso 1 1 calc R . .
N9 N 0.80328(9) 0.2073(2) 0.9879(2) 0.0158(6) Uani 1 1 d . . .
H9A H 0.8152 0.1555 0.9686 0.024 Uiso 1 1 calc R . .
H9B H 0.8134 0.2183 1.0552 0.024 Uiso 1 1 calc R . .
H9C H 0.8115 0.2524 0.9485 0.024 Uiso 1 1 calc R . .
N10 N 0.74391(10) 0.0793(2) 1.0315(2) 0.0165(7) Uani 1 1 d . . .
H10A H 0.7164 0.0547 1.0310 0.025 Uiso 1 1 calc R . .
H10B H 0.7576 0.0838 1.0976 0.025 Uiso 1 1 calc R . .
H10C H 0.7606 0.0443 0.9950 0.025 Uiso 1 1 calc R . .
N11 N 0.73999(11) 0.1421(2) 0.8362(3) 0.0206(7) Uani 1 1 d . . .
H11A H 0.7135 0.1150 0.8149 0.031 Uiso 1 1 calc R . .
H11B H 0.7622 0.1011 0.8421 0.031 Uiso 1 1 calc R . .
H11C H 0.7452 0.1840 0.7895 0.031 Uiso 1 1 calc R . .
N12 N 0.67281(9) 0.1901(2) 0.9480(3) 0.0190(7) Uani 1 1 d . . .
H12A H 0.6626 0.1953 0.8797 0.029 Uiso 1 1 calc R . .
H12B H 0.6613 0.2345 0.9832 0.029 Uiso 1 1 calc R . .
H12C H 0.6643 0.1368 0.9713 0.029 Uiso 1 1 calc R . .
N13 N 0.4977(9) 0.4706(7) 0.4708(12) 0.099(6) Uani 0.50 1 d P . .
N14 N 0.5028(4) 0.2176(8) 1.0929(8) 0.073(3) Uani 0.50 1 d P . .
O1 O 0.29918(9) 0.1514(2) 0.7216(2) 0.0307(7) Uani 1 1 d . . .
O2 O 0.31741(8) -0.0055(2) 0.7215(2) 0.0254(7) Uani 1 1 d . . .
O3 O 0.33997(9) 0.0835(2) 0.8721(2) 0.0297(7) Uani 1 1 d . . .
O4 O 0.65752(9) 0.2888(2) 0.5316(2) 0.0241(6) Uani 1 1 d . . .
O5 O 0.67530(9) 0.2502(2) 0.7116(2) 0.0301(7) Uani 1 1 d . . .
O6 O 0.67847(8) 0.1372(2) 0.5806(2) 0.0240(6) Uani 1 1 d . . .
O7 O 0.70264(11) 0.7691(2) 0.2600(3) 0.0454(9) Uani 1 1 d . . .
O8 O 0.69441(11) 0.7450(3) 0.4364(3) 0.0535(10) Uani 1 1 d . . .
O9 O 0.67404(10) 0.6291(2) 0.3112(3) 0.0464(9) Uani 1 1 d . . .
O10 O 0.33762(9) 0.99619(18) 0.0876(2) 0.0310(7) Uani 1 1 d . . .
O11 O 0.33015(9) 0.9836(2) 0.2668(2) 0.0364(7) Uani 1 1 d . . .
O12 O 0.31687(10) 0.85590(19) 0.1568(2) 0.0322(7) Uani 1 1 d . . .
O13 O 0.31602(9) 0.6524(2) 0.2020(2) 0.0252(6) Uani 1 1 d . . .
O14 O 0.33905(9) 0.5849(2) 0.3677(2) 0.0270(7) Uani 1 1 d . . .
O15 O 0.30354(9) 0.4959(2) 0.2241(2) 0.0251(7) Uani 1 1 d . . .
O16 O 0.68183(9) 0.5200(2) 0.0853(2) 0.0237(6) Uani 1 1 d . . .
O17 O 0.67929(9) 0.3984(2) 0.2042(2) 0.0254(6) Uani 1 1 d . . .
O18 O 0.65778(8) 0.37480(19) 0.0230(2) 0.0205(6) Uani 1 1 d . . .
C1 C 0.38176(12) 0.1056(3) 0.7157(3) 0.0202(8) Uani 1 1 d . . .
C2 C 0.3971(3) 0.1995(7) 0.7226(13) 0.020(3) Uani 0.51(3) 1 d P . .
C3 C 0.4048(4) 0.0439(8) 0.6806(13) 0.024(3) Uani 0.51(3) 1 d P . .
C4 C 0.4394(3) 0.2140(6) 0.6955(13) 0.018(3) Uani 0.51(3) 1 d P . .
C5 C 0.4485(4) 0.0622(9) 0.6549(14) 0.026(3) Uani 0.51(3) 1 d P . .
C2A C 0.3912(3) 0.1813(7) 0.6719(14) 0.020(3) Uani 0.49(3) 1 d P . .
C3A C 0.4154(4) 0.0362(7) 0.7273(14) 0.020(3) Uani 0.49(3) 1 d P . .
C4A C 0.4317(3) 0.1971(7) 0.6394(14) 0.023(3) Uani 0.49(3) 1 d P . .
C5A C 0.4567(4) 0.0523(8) 0.7011(14) 0.022(3) Uani 0.49(3) 1 d P . .
C6 C 0.46577(13) 0.1420(3) 0.6616(3) 0.0266(10) Uani 1 1 d . . .
C7 C 0.51237(12) 0.1598(3) 0.6412(3) 0.0247(9) Uani 1 1 d . . .
C8 C 0.52678(13) 0.2449(3) 0.6287(4) 0.0308(10) Uani 1 1 d . . .
H8 H 0.5062 0.2925 0.6285 0.037 Uiso 1 1 calc R . .
C9 C 0.54260(14) 0.0920(3) 0.6357(5) 0.0484(15) Uani 1 1 d . . .
H9 H 0.5330 0.0325 0.6413 0.058 Uiso 1 1 calc R . .
C10 C 0.57052(14) 0.2631(3) 0.6164(4) 0.0317(10) Uani 1 1 d . . .
H10 H 0.5799 0.3227 0.6093 0.038 Uiso 1 1 calc R . .
C11 C 0.58626(14) 0.1079(3) 0.6224(5) 0.0455(14) Uani 1 1 d . . .
H11 H 0.6063 0.0598 0.6188 0.055 Uiso 1 1 calc R . .
C12 C 0.60060(11) 0.1934(3) 0.6145(3) 0.0173(7) Uani 1 1 d . . .
C13 C 0.62170(12) 0.7643(3) 0.3046(3) 0.0237(8) Uani 1 1 d . . .
C14 C 0.60118(15) 0.7743(4) 0.2051(4) 0.0395(12) Uani 1 1 d . . .
H14 H 0.6173 0.7624 0.1494 0.047 Uiso 1 1 calc R . .
C15 C 0.59889(14) 0.7883(3) 0.3852(3) 0.0289(9) Uani 1 1 d . . .
H15 H 0.6133 0.7854 0.4542 0.035 Uiso 1 1 calc R . .
C16 C 0.55743(15) 0.8014(4) 0.1853(4) 0.0411(13) Uani 1 1 d . . .
H16 H 0.5437 0.8064 0.1159 0.049 Uiso 1 1 calc R . .
C17 C 0.55500(13) 0.8164(3) 0.3644(3) 0.0279(8) Uani 1 1 d . . .
H17 H 0.5396 0.8325 0.4200 0.033 Uiso 1 1 calc R . .
C18 C 0.53285(13) 0.8216(3) 0.2636(3) 0.0249(8) Uani 1 1 d . . .
C19 C 0.48629(14) 0.8516(3) 0.2426(3) 0.0280(9) Uani 1 1 d . . .
C20 C 0.47054(16) 0.8965(3) 0.1524(4) 0.0396(11) Uani 1 1 d . . .
H20 H 0.4903 0.9091 0.1040 0.047 Uiso 1 1 calc R . .
C21 C 0.45652(13) 0.8366(3) 0.3133(3) 0.0266(9) Uani 1 1 d . . .
H21 H 0.4667 0.8069 0.3760 0.032 Uiso 1 1 calc R . .
C22 C 0.42648(14) 0.9230(3) 0.1318(3) 0.0353(10) Uani 1 1 d . . .
H22 H 0.4161 0.9526 0.0692 0.042 Uiso 1 1 calc R . .
C23 C 0.41324(14) 0.8633(3) 0.2945(3) 0.0296(9) Uani 1 1 d . . .
H23 H 0.3937 0.8526 0.3439 0.036 Uiso 1 1 calc R . .
C24 C 0.39777(13) 0.9066(3) 0.2025(3) 0.0229(8) Uani 1 1 d . . .
C25 C 0.38483(11) 0.5493(3) 0.2198(3) 0.0171(8) Uani 1 1 d . . .
C26 C 0.39854(12) 0.4636(3) 0.2100(3) 0.0229(9) Uani 1 1 d . . .
H26 H 0.3789 0.4157 0.2181 0.028 Uiso 1 1 calc R . .
C27 C 0.41284(12) 0.6199(3) 0.2070(4) 0.0249(9) Uani 1 1 d . . .
H27 H 0.4029 0.6791 0.2138 0.030 Uiso 1 1 calc R . .
C28 C 0.44167(12) 0.4468(3) 0.1880(3) 0.0267(9) Uani 1 1 d . . .
H28 H 0.4514 0.3874 0.1817 0.032 Uiso 1 1 calc R . .
C29 C 0.45570(12) 0.6032(3) 0.1841(4) 0.0248(9) Uani 1 1 d . . .
H29 H 0.4748 0.6516 0.1747 0.030 Uiso 1 1 calc R . .
C30 C 0.47078(11) 0.5174(3) 0.1750(3) 0.0170(8) Uani 1 1 d . . .
C31 C 0.51729(12) 0.4991(3) 0.1558(3) 0.0183(8) Uani 1 1 d . . .
C32A C 0.5508(3) 0.5538(6) 0.1945(7) 0.0253(12) Uani 0.453(5) 1 d P . .
C33A C 0.5258(2) 0.4240(6) 0.0977(7) 0.0200(19) Uani 0.453(5) 1 d P . .
C34A C 0.5950(2) 0.5359(6) 0.1750(7) 0.0219(19) Uani 0.453(5) 1 d P . .
C35A C 0.5688(2) 0.4054(5) 0.0798(6) 0.0155(17) Uani 0.453(5) 1 d P . .
C32 C 0.5401(2) 0.5569(5) 0.0959(6) 0.0253(12) Uani 0.547(5) 1 d P . .
C33 C 0.5421(2) 0.4274(5) 0.2051(7) 0.0337(19) Uani 0.547(5) 1 d P . .
C34 C 0.5838(2) 0.5375(5) 0.0813(7) 0.031(2) Uani 0.547(5) 1 d P . .
C35 C 0.5842(2) 0.4103(5) 0.1907(7) 0.033(2) Uani 0.547(5) 1 d P . .
C36 C 0.60461(11) 0.4628(3) 0.1235(3) 0.0176(8) Uani 1 1 d . . .
C37 C 0.5005(4) 0.6549(6) 0.5268(6) 0.035(2) Uani 0.50 1 d P . .
C38 C 0.4601(2) 0.6103(4) 0.4923(5) 0.0639(17) Uani 1 1 d . . .
C39 C 0.4573(2) 0.5138(5) 0.4966(7) 0.079(2) Uani 1 1 d . . .
C41 C 0.5370(4) 0.1736(13) 1.0325(10) 0.076(6) Uani 0.50 1 d P . .
C42 C 0.5112(5) 0.1351(16) 0.9307(14) 0.098(7) Uani 0.50 1 d P . .
C43 C 0.4734(4) 0.0890(6) 0.9360(8) 0.043(2) Uani 0.50 1 d P . .
C44 C 0.4429(5) 0.1377(10) 0.9867(9) 0.055(3) Uani 0.50 1 d P . .
C45 C 0.4639(4) 0.1579(7) 1.0927(9) 0.047(3) Uani 0.50 1 d P . .
O19 O 0.82073(10) 0.2804(2) 0.3682(3) 0.0378(8) Uani 1 1 d . . .
O20 O 0.32182(11) 0.8863(2) -0.0911(3) 0.0374(8) Uani 1 1 d . . .

loop_
_atom_site_aniso_label
_atom_site_aniso_U_11
_atom_site_aniso_U_22
_atom_site_aniso_U_33
_atom_site_aniso_U_23
_atom_site_aniso_U_13
_atom_site_aniso_U_12
Co1 0.0094(2) 0.0136(3) 0.0145(2) 0.00096(19) 0.00545(16) 0.00045(17)
Co2 0.0106(2) 0.0112(2) 0.0154(3) -0.00112(19) 0.00446(16) -0.00067(17)
S1 0.0132(4) 0.0278(6) 0.0207(5) -0.0076(4) 0.0072(3) -0.0062(4)
S2 0.0113(4) 0.0195(5) 0.0211(5) 0.0013(4) 0.0047(3) -0.0007(3)
S3 0.0295(5) 0.0181(5) 0.0267(5) 0.0016(4) 0.0052(4) 0.0082(4)
S4 0.0240(4) 0.0193(5) 0.0263(5) -0.0012(4) 0.0040(3) 0.0046(4)
S5 0.0115(4) 0.0240(5) 0.0184(5) 0.0040(4) 0.0066(3) 0.0027(4)
S6 0.0109(3) 0.0173(5) 0.0173(4) 0.0006(4) 0.0046(3) 0.0023(3)
N1 0.0138(13) 0.0227(19) 0.0238(17) -0.0012(14) 0.0065(12) 0.0052(13)
N2 0.0155(14) 0.0136(16) 0.0211(17) 0.0005(14) 0.0040(12) 0.0016(12)
N3 0.0180(14) 0.0193(17) 0.0144(15) -0.0008(13) 0.0018(12) -0.0078(13)
N4 0.0130(12) 0.0188(17) 0.0197(15) 0.0033(14) 0.0059(11) 0.0035(13)
N5 0.0232(16) 0.0246(18) 0.0195(17) 0.0031(14) 0.0070(13) 0.0034(14)
N6 0.0142(13) 0.0178(17) 0.0198(16) 0.0012(14) 0.0076(11) -0.0018(12)
N7 0.0109(13) 0.0142(16) 0.0196(16) -0.0001(13) 0.0062(11) -0.0016(11)
N8 0.0212(15) 0.0157(16) 0.0223(17) 0.0028(14) 0.0065(12) -0.0013(13)
N9 0.0120(12) 0.0162(17) 0.0207(16) 0.0005(14) 0.0073(11) 0.0007(12)
N10 0.0149(14) 0.0169(17) 0.0184(17) -0.0001(14) 0.0046(11) -0.0001(12)
N11 0.0277(16) 0.0181(16) 0.0165(16) -0.0014(13) 0.0051(13) 0.0046(14)
N12 0.0151(14) 0.0174(16) 0.0242(17) -0.0013(14) 0.0012(12) 0.0015(13)
N13 0.132(11) 0.044(5) 0.102(16) -0.036(7) -0.049(14) 0.020(9)
N14 0.096(8) 0.068(7) 0.056(7) -0.012(6) 0.018(6) -0.020(7)
O1 0.0197(14) 0.0368(19) 0.0375(19) -0.0041(15) 0.0099(12) 0.0053(13)
O2 0.0157(12) 0.0322(17) 0.0306(16) -0.0089(13) 0.0112(11) -0.0082(11)
O3 0.0267(14) 0.047(2) 0.0177(14) -0.0083(14) 0.0110(11) -0.0133(14)
O4 0.0166(12) 0.0270(16) 0.0291(16) 0.0089(13) 0.0041(11) -0.0066(11)
O5 0.0225(13) 0.042(2) 0.0240(15) -0.0055(14) -0.0017(11) 0.0006(13)
O6 0.0158(12) 0.0236(16) 0.0353(17) -0.0009(13) 0.0132(11) 0.0004(11)
O7 0.0328(17) 0.0442(19) 0.062(2) 0.0223(17) 0.0143(15) 0.0070(15)
O8 0.0320(17) 0.077(3) 0.049(2) -0.0205(19) -0.0041(15) 0.0146(17)
O9 0.0295(16) 0.0242(16) 0.084(3) 0.0016(17) 0.0041(17) 0.0027(13)
O10 0.0239(13) 0.0215(14) 0.0450(18) 0.0086(13) -0.0042(12) 0.0000(11)
O11 0.0264(14) 0.0408(18) 0.0419(18) -0.0188(15) 0.0046(13) 0.0075(13)
O12 0.0320(15) 0.0249(15) 0.0407(17) -0.0039(13) 0.0089(13) -0.0068(12)
O13 0.0217(13) 0.0268(16) 0.0282(16) 0.0104(12) 0.0079(11) 0.0103(12)
O14 0.0221(13) 0.0389(18) 0.0217(15) 0.0029(13) 0.0086(11) 0.0015(12)
O15 0.0164(12) 0.0271(16) 0.0333(17) 0.0009(13) 0.0090(11) -0.0018(11)
O16 0.0179(13) 0.0187(15) 0.0360(17) 0.0004(13) 0.0093(12) 0.0005(11)
O17 0.0250(14) 0.0319(17) 0.0186(14) 0.0059(13) 0.0011(11) 0.0085(12)
O18 0.0150(12) 0.0217(14) 0.0260(15) -0.0069(12) 0.0067(10) 0.0018(11)
C1 0.0124(16) 0.029(2) 0.020(2) 0.0006(17) 0.0063(14) -0.0032(16)
C2 0.018(4) 0.019(4) 0.025(7) -0.003(4) 0.008(4) -0.007(3)
C3 0.013(4) 0.030(5) 0.030(7) 0.001(5) 0.004(4) -0.009(4)
C4 0.013(3) 0.012(4) 0.029(7) 0.002(4) 0.002(4) 0.000(3)
C5 0.019(5) 0.029(5) 0.036(8) 0.001(5) 0.021(5) 0.001(4)
C2A 0.011(3) 0.019(4) 0.029(7) -0.004(4) 0.004(4) 0.000(3)
C3A 0.010(4) 0.016(4) 0.034(8) 0.000(4) 0.003(4) 0.005(3)
C4A 0.013(3) 0.023(4) 0.031(8) -0.001(5) -0.001(4) -0.004(3)
C5A 0.019(5) 0.021(5) 0.026(7) 0.008(5) 0.008(5) -0.001(3)
C6 0.0154(17) 0.036(3) 0.029(2) 0.0143(19) 0.0080(15) -0.0027(17)
C7 0.0159(17) 0.026(2) 0.034(2) 0.0094(18) 0.0073(16) -0.0014(15)
C8 0.0195(18) 0.025(2) 0.051(3) 0.002(2) 0.0177(18) 0.0057(16)
C9 0.018(2) 0.030(3) 0.100(5) 0.022(3) 0.019(2) 0.0012(18)
C10 0.025(2) 0.021(2) 0.052(3) 0.000(2) 0.0130(19) -0.0032(16)
C11 0.020(2) 0.028(2) 0.093(4) 0.017(3) 0.022(2) 0.0028(18)
C12 0.0154(15) 0.0200(19) 0.0174(18) 0.0032(16) 0.0057(13) -0.0025(15)
C13 0.0195(18) 0.0223(19) 0.031(2) -0.0008(16) 0.0075(15) 0.0068(15)
C14 0.031(2) 0.065(3) 0.024(2) 0.000(2) 0.0100(17) 0.012(2)
C15 0.033(2) 0.030(2) 0.026(2) 0.0001(17) 0.0090(16) 0.0027(17)
C16 0.027(2) 0.075(4) 0.023(2) 0.006(2) 0.0075(17) 0.014(2)
C17 0.0278(19) 0.030(2) 0.029(2) -0.0025(17) 0.0129(16) 0.0007(17)
C18 0.0284(19) 0.0223(19) 0.025(2) 0.0041(16) 0.0085(16) 0.0082(16)
C19 0.0270(19) 0.029(2) 0.029(2) 0.0041(17) 0.0103(16) 0.0084(16)
C20 0.038(2) 0.051(3) 0.032(2) 0.013(2) 0.0136(19) 0.014(2)
C21 0.029(2) 0.030(2) 0.022(2) 0.0043(17) 0.0045(16) 0.0044(17)
C22 0.032(2) 0.044(3) 0.032(2) 0.011(2) 0.0087(17) 0.015(2)
C23 0.028(2) 0.036(2) 0.027(2) -0.0023(18) 0.0114(17) 0.0007(18)
C24 0.0259(19) 0.0182(18) 0.025(2) 0.0003(15) 0.0052(15) 0.0094(15)
C25 0.0118(15) 0.022(2) 0.0182(19) 0.0030(16) 0.0052(13) 0.0028(14)
C26 0.0188(17) 0.018(2) 0.034(2) -0.0008(18) 0.0084(15) -0.0040(15)
C27 0.0178(18) 0.017(2) 0.043(3) 0.0031(19) 0.0142(17) 0.0012(15)
C28 0.0189(17) 0.020(2) 0.043(3) -0.007(2) 0.0099(16) 0.0037(17)
C29 0.0167(18) 0.018(2) 0.042(3) 0.0030(19) 0.0142(17) -0.0008(16)
C30 0.0120(15) 0.0177(18) 0.0223(19) 0.0001(15) 0.0057(13) -0.0011(13)
C31 0.0157(16) 0.0204(19) 0.0205(19) -0.0027(16) 0.0082(14) 0.0022(14)
C32A 0.018(2) 0.024(3) 0.037(3) 0.002(2) 0.015(2) 0.004(2)
C33A 0.011(3) 0.023(4) 0.029(5) -0.014(4) 0.009(3) -0.005(3)
C34A 0.009(3) 0.021(4) 0.037(5) -0.004(4) 0.007(3) -0.004(3)
C35A 0.009(3) 0.016(4) 0.022(4) -0.001(3) 0.004(3) 0.003(3)
C32 0.018(2) 0.024(3) 0.037(3) 0.002(2) 0.015(2) 0.004(2)
C33 0.027(4) 0.028(4) 0.048(5) 0.019(4) 0.016(3) 0.005(3)
C34 0.019(3) 0.029(4) 0.050(5) 0.025(4) 0.022(3) 0.010(3)
C35 0.021(3) 0.021(4) 0.059(6) 0.018(4) 0.016(3) 0.008(3)
C36 0.0103(14) 0.022(2) 0.0228(19) 0.0023(17) 0.0092(13) 0.0023(14)
C37 0.047(5) 0.034(4) 0.027(6) -0.004(3) 0.011(7) -0.005(4)
C38 0.062(4) 0.053(4) 0.079(5) -0.018(3) 0.014(3) -0.002(3)
C39 0.067(4) 0.048(4) 0.112(6) 0.000(4) -0.019(4) -0.018(3)
C41 0.043(6) 0.143(16) 0.046(7) 0.024(8) 0.018(5) 0.049(9)
C42 0.058(9) 0.16(2) 0.085(12) -0.017(12) 0.037(9) 0.030(11)
C43 0.058(6) 0.026(4) 0.041(6) 0.000(4) -0.010(5) 0.009(4)
C44 0.065(8) 0.064(8) 0.034(6) -0.005(6) 0.000(6) 0.011(7)
C45 0.065(7) 0.036(5) 0.040(6) -0.009(4) 0.000(5) -0.016(5)
O19 0.0285(15) 0.0350(18) 0.052(2) -0.0142(16) 0.0134(14) 0.0006(13)
O20 0.0385(18) 0.0324(17) 0.042(2) 0.0060(15) 0.0093(15) -0.0087(14)

loop_
_atom_type_symbol
_atom_type_description
_atom_type_scat_dispersion_real
_atom_type_scat_dispersion_imag
_atom_type_scat_source
C C 0.0033 0.0016 'International Tables Vol C Tables 4.2.6.8 and 6.1.1.4'
H H 0.0000 0.0000 'International Tables Vol C Tables 4.2.6.8 and 6.1.1.4'
N N 0.0061 0.0033 'International Tables Vol C Tables 4.2.6.8 and 6.1.1.4'
O O 0.0106 0.0060 'International Tables Vol C Tables 4.2.6.8 and 6.1.1.4'
S S 0.1246 0.1234 'International Tables Vol C Tables 4.2.6.8 and 6.1.1.4'
Co Co 0.3494 0.9721 'International Tables Vol C Tables 4.2.6.8 and 6.1.1.4'

loop_
_geom_angle_atom_site_label_1
_geom_angle_atom_site_label_2
_geom_angle_atom_site_label_3
_geom_angle
_geom_angle_site_symmetry_1
_geom_angle_site_symmetry_3
_geom_angle_publ_flag
N5 Co1 N3 179.22(16) . . ?
N5 Co1 N2 89.14(14) . . ?
N3 Co1 N2 91.64(13) . . ?
N5 Co1 N4 89.53(13) . . ?
N3 Co1 N4 90.59(13) . . ?
N2 Co1 N4 88.19(14) . . ?
N5 Co1 N6 88.86(15) . . ?
N3 Co1 N6 90.37(14) . . ?
N2 Co1 N6 177.91(14) . . ?
N4 Co1 N6 92.40(14) . . ?
N5 Co1 N1 90.77(14) . . ?
N3 Co1 N1 89.13(13) . . ?
N2 Co1 N1 90.14(14) . . ?
N4 Co1 N1 178.30(15) . . ?
N6 Co1 N1 89.28(13) . . ?
N11 Co2 N12 90.25(14) . . ?
N11 Co2 N10 88.14(14) . . ?
N12 Co2 N10 92.23(14) . . ?
N11 Co2 N7 178.90(15) . . ?
N12 Co2 N7 90.00(13) . . ?
N10 Co2 N7 90.78(13) . . ?
N11 Co2 N9 89.25(13) . . ?
N12 Co2 N9 178.86(15) . . ?
N10 Co2 N9 88.77(13) . . ?
N7 Co2 N9 90.52(12) . . ?
N11 Co2 N8 90.99(15) . . ?
N12 Co2 N8 87.35(14) . . ?
N10 Co2 N8 179.03(14) . . ?
N7 Co2 N8 90.08(14) . . ?
N9 Co2 N8 91.64(13) . . ?
O1 S1 O3 112.15(19) . . ?
O1 S1 O2 113.31(18) . . ?
O3 S1 O2 111.5(2) . . ?
O1 S1 C1 107.9(2) . . ?
O3 S1 C1 105.73(17) . . ?
O2 S1 C1 105.68(18) . . ?
O6 S2 O4 113.25(17) . . ?
O6 S2 O5 112.53(19) . . ?
O4 S2 O5 111.35(19) . . ?
O6 S2 C12 107.12(18) . . ?
O4 S2 C12 106.49(17) . . ?
O5 S2 C12 105.51(17) . . ?
O9 S3 O8 113.6(2) . . ?
O9 S3 O7 112.3(2) . . ?
O8 S3 O7 109.1(2) . . ?
O9 S3 C13 106.82(19) . . ?
O8 S3 C13 108.33(19) . . ?
O7 S3 C13 106.32(19) . . ?
O12 S4 O11 113.69(19) . . ?
O12 S4 O10 113.92(18) . . ?
O11 S4 O10 111.6(2) . . ?
O12 S4 C24 105.11(18) . . ?
O11 S4 C24 106.45(18) . . ?
O10 S4 C24 105.17(18) . . ?
O15 S5 O13 112.18(17) . . ?
O15 S5 O14 113.86(18) . . ?
O13 S5 O14 111.30(19) . . ?
O15 S5 C25 107.15(18) . . ?
O13 S5 C25 105.75(18) . . ?
O14 S5 C25 105.97(17) . . ?
O18 S6 O16 112.81(17) . . ?
O18 S6 O17 111.95(18) . . ?
O16 S6 O17 112.48(18) . . ?
O18 S6 C36 106.67(17) . . ?
O16 S6 C36 107.76(17) . . ?
O17 S6 C36 104.57(17) . . ?
C39 N13 C39 119.3(8) . 2_656 ?
C42 N14 C41 72.2(12) 2_657 . ?
C45 N14 C41 109.2(12) . . ?
C3 C1 C2A 107.9(6) . . ?
C2A C1 C3A 118.3(6) . . ?
C3 C1 C2 121.9(6) . . ?
C3A C1 C2 117.9(6) . . ?
C3 C1 S1 121.6(5) . . ?
C2A C1 S1 124.2(4) . . ?
C3A C1 S1 117.4(5) . . ?
C2 C1 S1 116.5(5) . . ?
C4 C2 C1 115.1(8) . . ?
C1 C2 C4A 99.4(7) . . ?
C3A C3 C1 90.9(17) . . ?
C3A C3 C5 84.5(15) . . ?
C1 C3 C5 120.6(9) . . ?
C1 C3 C5A 117.6(9) . . ?
C2 C4 C6 121.6(7) . . ?
C6 C4 C2A 104.3(7) . . ?
C6 C5 C3 122.1(9) . . ?
C6 C5 C3A 119.0(9) . . ?
C1 C2A C4A 122.5(7) . . ?
C1 C2A C4 116.4(8) . . ?
C3 C3A C5A 94.7(17) . . ?
C5A C3A C1 120.0(9) . . ?
C1 C3A C5 105.2(8) . . ?
C6 C4A C2A 121.6(8) . . ?
C6 C4A C2 115.1(9) . . ?
C3A C5A C6 118.0(9) . . ?
C6 C5A C3 104.1(8) . . ?
C5 C6 C4A 105.7(7) . . ?
C5 C6 C4 118.4(6) . . ?
C4A C6 C5A 118.1(6) . . ?
C4 C6 C5A 116.0(6) . . ?
C5 C6 C7 122.0(6) . . ?
C4A C6 C7 124.9(5) . . ?
C4 C6 C7 119.5(5) . . ?
C5A C6 C7 116.7(6) . . ?
C8 C7 C9 117.5(4) . . ?
C8 C7 C6 120.8(4) . . ?
C9 C7 C6 121.7(4) . . ?
C7 C8 C10 121.7(4) . . ?
C11 C9 C7 122.2(4) . . ?
C8 C10 C12 119.4(4) . . ?
C12 C11 C9 119.5(4) . . ?
C11 C12 C10 119.6(3) . . ?
C11 C12 S2 121.7(3) . . ?
C10 C12 S2 118.7(3) . . ?
C14 C13 C15 119.2(4) . . ?
C14 C13 S3 120.8(3) . . ?
C15 C13 S3 120.1(3) . . ?
C13 C14 C16 120.6(4) . . ?
C17 C15 C13 119.7(4) . . ?
C14 C16 C18 121.9(4) . . ?
C15 C17 C18 121.6(4) . . ?
C16 C18 C17 116.9(4) . . ?
C16 C18 C19 122.0(4) . . ?
C17 C18 C19 121.1(3) . . ?
C20 C19 C21 117.8(4) . . ?
C20 C19 C18 121.1(4) . . ?
C21 C19 C18 121.0(4) . . ?
C22 C20 C19 121.0(4) . . ?
C23 C21 C19 121.7(4) . . ?
C24 C22 C20 119.9(4) . . ?
C21 C23 C24 119.7(4) . . ?
C22 C24 C23 119.9(4) . . ?
C22 C24 S4 120.8(3) . . ?
C23 C24 S4 119.4(3) . . ?
C26 C25 C27 121.0(3) . . ?
C26 C25 S5 120.0(3) . . ?
C27 C25 S5 118.9(3) . . ?
C25 C26 C28 119.6(4) . . ?
C25 C27 C29 119.4(4) . . ?
C26 C28 C30 120.5(4) . . ?
C30 C29 C27 121.1(4) . . ?
C29 C30 C28 118.5(3) . . ?
C29 C30 C31 121.3(3) . . ?
C28 C30 C31 120.2(3) . . ?
C32A C31 C33A 120.7(5) . . ?
C33A C31 C32 93.2(5) . . ?
C32A C31 C33 88.3(5) . . ?
C32 C31 C33 116.9(5) . . ?
C32A C31 C30 120.2(5) . . ?
C33A C31 C30 119.2(4) . . ?
C32 C31 C30 121.6(4) . . ?
C33 C31 C30 121.2(4) . . ?
C32 C32A C31 64.8(6) . . ?
C32 C32A C34A 86.6(7) . . ?
C31 C32A C34A 119.6(7) . . ?
C31 C32A C34 94.4(6) . . ?
C32 C32A C33 95.2(7) . . ?
C34A C32A C33 88.0(6) . . ?
C34 C32A C33 91.1(5) . . ?
C35A C33A C31 120.1(7) . . ?
C35A C33A C33 88.2(6) . . ?
C31 C33A C35 88.0(5) . . ?
C36 C34A C32A 121.2(7) . . ?
C36 C34A C32 95.6(6) . . ?
C32A C34A C35 89.4(6) . . ?
C32 C34A C35 94.3(5) . . ?
C33A C35A C36 119.0(7) . . ?
C33A C35A C35 90.0(6) . . ?
C36 C35A C33 86.5(5) . . ?
C34 C32 C31 119.4(6) . . ?
C31 C32 C34A 93.0(5) . . ?
C35 C33 C31 122.5(6) . . ?
C35 C33 C32A 92.2(6) . . ?
C31 C33 C35A 90.1(5) . . ?
C32A C33 C35A 91.8(5) . . ?
C36 C34 C32 120.7(6) . . ?
C36 C34 C32A 93.0(5) . . ?
C33 C35 C36 119.6(6) . . ?
C33 C35 C34A 90.3(5) . . ?
C35A C35 C34A 88.8(6) . . ?
C36 C35 C33A 89.3(5) . . ?
C34A C35 C33A 89.0(5) . . ?
C34A C36 C35 90.2(5) . . ?
C34 C36 C35 120.3(5) . . ?
C34A C36 C35A 119.2(5) . . ?
C34 C36 C35A 93.1(5) . . ?
C34A C36 S6 120.9(4) . . ?
C34 C36 S6 121.3(4) . . ?
C35 C36 S6 118.0(4) . . ?
C35A C36 S6 119.9(4) . . ?
C37 C38 C39 120.8(7) . . ?
C38 C39 N13 112.4(9) . . ?
N14 C41 C42 107.9(10) . . ?
C43 C42 C41 118.4(14) . . ?

loop_
_geom_bond_atom_site_label_1
_geom_bond_atom_site_label_2
_geom_bond_distance
_geom_bond_site_symmetry_2
_geom_bond_publ_flag
Co1 N5 1.950(3) . ?
Co1 N3 1.954(3) . ?
Co1 N2 1.962(3) . ?
Co1 N4 1.965(3) . ?
Co1 N6 1.975(3) . ?
Co1 N1 1.981(3) . ?
Co2 N11 1.943(3) . ?
Co2 N12 1.955(3) . ?
Co2 N10 1.965(3) . ?
Co2 N7 1.966(3) . ?
Co2 N9 1.968(3) . ?
Co2 N8 1.968(3) . ?
S1 O1 1.447(3) . ?
S1 O3 1.454(3) . ?
S1 O2 1.458(3) . ?
S1 C1 1.768(4) . ?
S2 O6 1.455(3) . ?
S2 O4 1.461(3) . ?
S2 O5 1.469(3) . ?
S2 C12 1.771(3) . ?
S3 O9 1.431(3) . ?
S3 O8 1.460(4) . ?
S3 O7 1.472(3) . ?
S3 C13 1.767(4) . ?
S4 O12 1.428(3) . ?
S4 O11 1.446(3) . ?
S4 O10 1.457(3) . ?
S4 C24 1.783(4) . ?
S5 O15 1.448(3) . ?
S5 O13 1.461(3) . ?
S5 O14 1.463(3) . ?
S5 C25 1.773(4) . ?
S6 O18 1.446(3) . ?
S6 O16 1.452(3) . ?
S6 O17 1.453(3) . ?
S6 C36 1.766(3) . ?
N13 N13 0.76(3) 2_656 ?
N13 C39 1.47(3) . ?
N14 C45 1.483(16) . ?
N14 C41 1.539(17) . ?
C1 C3 1.285(12) . ?
C1 C2A 1.327(10) . ?
C1 C3A 1.454(11) . ?
C1 C2 1.490(12) . ?
C2 C2A 0.719(10) . ?
C2 C4 1.393(10) . ?
C2 C4A 1.614(12) . ?
C3 C3A 0.661(10) . ?
C3 C5 1.437(14) . ?
C3 C5A 1.563(14) . ?
C4 C4A 0.783(10) . ?
C4 C6 1.452(11) . ?
C4 C2A 1.533(11) . ?
C5 C5A 0.639(11) . ?
C5 C6 1.309(13) . ?
C5 C3A 1.524(14) . ?
C2A C4A 1.375(11) . ?
C3A C5A 1.363(15) . ?
C4A C6 1.325(9) . ?
C5A C6 1.487(14) . ?
C6 C7 1.497(5) . ?
C7 C8 1.372(6) . ?
C7 C9 1.380(6) . ?
C8 C10 1.384(5) . ?
C9 C11 1.379(6) . ?
C10 C12 1.393(6) . ?
C11 C12 1.369(6) . ?
C13 C14 1.375(6) . ?
C13 C15 1.387(5) . ?
C14 C16 1.377(6) . ?
C15 C17 1.386(6) . ?
C16 C18 1.382(6) . ?
C17 C18 1.401(6) . ?
C18 C19 1.471(6) . ?
C19 C20 1.389(6) . ?
C19 C21 1.397(6) . ?
C20 C22 1.384(6) . ?
C21 C23 1.362(6) . ?
C22 C24 1.378(6) . ?
C23 C24 1.395(6) . ?
C25 C26 1.369(6) . ?
C25 C27 1.386(5) . ?
C26 C28 1.399(5) . ?
C27 C29 1.395(5) . ?
C28 C30 1.407(6) . ?
C29 C30 1.382(6) . ?
C30 C31 1.491(5) . ?
C31 C32A 1.350(10) . ?
C31 C33A 1.409(9) . ?
C31 C32 1.415(8) . ?
C31 C33 1.421(8) . ?
C32A C34A 1.425(10) . ?
C33A C35A 1.384(10) . ?
C34A C36 1.344(9) . ?
C35A C36 1.443(8) . ?
C32 C34 1.396(9) . ?
C33 C35 1.339(10) . ?
C34 C36 1.369(8) . ?
C35 C36 1.390(8) . ?
C37 C38 1.417(13) . ?
C37 C38 1.422(13) 2_656 ?
C38 C37 1.422(13) 2_656 ?
C38 C39 1.457(10) . ?
C39 N13 1.52(2) 2_656 ?
C41 C42 1.56(2) . ?
C42 C43 1.35(2) . ?
C43 C44 1.415(17) . ?
C44 C45 1.479(15) . ?
